data_4087696
loop_
_publ_author_name
'Myers, Jeffery T.'
'Shivokevich, Philip J.'
'Pienkos, Jared A.'
'Sabat, Michal'
'Myers, William H.'
'Harman, W. Dean'

_publ_section_title
;
 Synthesis of 2-Substituted 1,2-Dihydronaphthalenes and
 1,2-Dihydroanthracenes Using a Recyclable Molybdenum Dearomatization
 Agent
;
_journal_issue 14
_journal_name_full Organometallics
_journal_page_first 3648
_journal_paper_doi 10.1021/acs.organomet.5b00509
_journal_volume 34
_journal_year 2015
_chemical_formula_sum 'C32 H42 B Mo N9 O4'
_chemical_formula_weight 723.50
_space_group_crystal_system orthorhombic
_space_group_IT_number 61
_space_group_name_Hall '-P 2ac 2ab'
_space_group_name_H-M_alt 'P b c a'
_atom_sites_solution_hydrogens mixed
_audit_creation_method SHELXL-97
_cell_angle_alpha 90
_cell_angle_beta 90
_cell_angle_gamma 90
_cell_formula_units_Z 8
_cell_length_a 13.4488(9)
_cell_length_b 21.3636(15)
_cell_length_c 24.1495(16)
_cell_measurement_reflns_used 9967
_cell_measurement_temperature 233(2)
_cell_measurement_theta_max 29.83
_cell_measurement_theta_min 3.29
_cell_volume 6938.5(8)
_computing_cell_refinement 'Bruker SAINT'
_computing_data_collection 'Bruker APEX2'
_computing_data_reduction 'Bruker SAINT'
_computing_molecular_graphics 'Bruker SHELXTL'
_computing_publication_material 'Bruker SHELXTL'
_computing_structure_refinement 'SHELXL-97 (Sheldrick, 2008)'
_computing_structure_solution 'SHELXS-97 (Sheldrick, 2008)'
_diffrn_ambient_temperature 233(2)
_diffrn_measured_fraction_theta_full 0.998
_diffrn_measured_fraction_theta_max 0.997
_diffrn_measurement_device_type 'Bruker APEX-II CCD'
_diffrn_measurement_method '\f and \w scans'
_diffrn_radiation_type MoK\a
_diffrn_radiation_wavelength 0.71073
_diffrn_reflns_av_R_equivalents 0.0359
_diffrn_reflns_av_unetI/netI 0.0155
_diffrn_reflns_Laue_measured_fraction_full 0.998
_diffrn_reflns_Laue_measured_fraction_max 0.997
_diffrn_reflns_limit_h_max 19
_diffrn_reflns_limit_h_min -19
_diffrn_reflns_limit_k_max 30
_diffrn_reflns_limit_k_min -30
_diffrn_reflns_limit_l_max 34
_diffrn_reflns_limit_l_min -34
_diffrn_reflns_number 125378
_diffrn_reflns_point_group_measured_fraction_full 0.998
_diffrn_reflns_point_group_measured_fraction_max 0.997
_diffrn_reflns_theta_full 25.242
_diffrn_reflns_theta_max 30.168
_diffrn_reflns_theta_min 3.286
_exptl_absorpt_coefficient_mu 0.427
_exptl_absorpt_correction_T_max 0.7460
_exptl_absorpt_correction_T_min 0.7001
_exptl_absorpt_correction_type empirical
_exptl_absorpt_process_details 'Bruker SADABS'
_exptl_crystal_colour yellow
_exptl_crystal_density_diffrn 1.385
_exptl_crystal_density_meas ?
_exptl_crystal_density_method 'not measured'
_exptl_crystal_description plate
_exptl_crystal_F_000 3008
_exptl_crystal_size_max 0.390
_exptl_crystal_size_mid 0.270
_exptl_crystal_size_min 0.080
_refine_diff_density_max 0.697
_refine_diff_density_min -0.450
_refine_diff_density_rms 0.058
_refine_ls_extinction_coef 0
_refine_ls_extinction_method none
_refine_ls_goodness_of_fit_ref 1.054
_refine_ls_hydrogen_treatment mixed
_refine_ls_matrix_type full
_refine_ls_number_parameters 461
_refine_ls_number_reflns 10233
_refine_ls_number_restraints 0
_refine_ls_restrained_S_all 1.054
_refine_ls_R_factor_all 0.0534
_refine_ls_R_factor_gt 0.0379
_refine_ls_shift/su_max 0.003
_refine_ls_shift/su_mean 0.000
_refine_ls_structure_factor_coef Fsqd
_refine_ls_weighting_details 'w=1/[\s^2^(Fo^2^)+(0.0480P)^2^+5.0932P] where P=(Fo^2^+2Fc^2^)/3'
_refine_ls_weighting_scheme calc
_refine_ls_wR_factor_gt 0.0959
_refine_ls_wR_factor_ref 0.1072
_reflns_Friedel_coverage 0.000
_reflns_number_gt 8109
_reflns_number_total 10233
_reflns_threshold_expression 'I > 2\s(I)'
_cod_data_source_file om5b00509_si_002.cif
_cod_data_source_block C32H42BN9O4Mo
_cod_depositor_comments
;
The following automatic conversions were performed:

data item '_exptl_crystal_density_meas' value 'not measured' was
changed to '?' -- the value is perceived as not measured.

Automatic conversion script
Id: cif_fix_values 6909 2019-04-08 15:41:33Z antanas 
;
_cod_database_code 4087696
_shelx_space_group_comment
; 
The symmetry employed for this shelxl refinement is uniquely defined 
by the following loop, which should always be used as a source of 
symmetry information in preference to the above space-group names. 
They are only intended as comments. 
;
_shelx_estimated_absorpt_t_min 0.012
_shelx_estimated_absorpt_t_max 0.896

loop_
_space_group_symop_operation_xyz
'x, y, z'
'-x+1/2, -y, z+1/2'
'-x, y+1/2, -z+1/2'
'x+1/2, -y+1/2, -z'
'-x, -y, -z'
'x-1/2, y, -z-1/2'
'x, -y-1/2, z-1/2'
'-x-1/2, y-1/2, z'

loop_
_atom_site_label
_atom_site_type_symbol
_atom_site_fract_x
_atom_site_fract_y
_atom_site_fract_z
_atom_site_U_iso_or_equiv
_atom_site_adp_type
_atom_site_occupancy
_atom_site_site_symmetry_order
_atom_site_calc_flag
_atom_site_refinement_flags_posn
_atom_site_refinement_flags_adp
_atom_site_refinement_flags_occupancy
Mo Mo 0.38221(2) 0.72206(2) 0.60124(2) 0.03061(6) Uani 1 1 d . . .
O1 O 0.1276(2) 0.46712(19) 0.70040(15) 0.1333(14) Uani 1 1 d . . .
O2 O 0.07621(19) 0.52179(13) 0.62856(14) 0.0970(9) Uani 1 1 d . . .
O3 O 0.20707(15) 0.78303(10) 0.65340(9) 0.0667(6) Uani 1 1 d . . .
O4 O 0.4352(6) 0.5427(8) 0.3983(6) 0.320(6) Uani 1 1 d . . .
N1 N 0.30223(13) 0.69848(9) 0.52405(7) 0.0389(4) Uani 1 1 d . . .
N2 N 0.34231(14) 0.71068(9) 0.47349(7) 0.0408(4) Uani 1 1 d . . .
N3 N 0.41259(14) 0.80800(9) 0.55170(7) 0.0382(4) Uani 1 1 d . . .
N4 N 0.43842(13) 0.80602(9) 0.49735(7) 0.0400(4) Uani 1 1 d . . .
N5 N 0.51685(12) 0.68723(8) 0.55174(7) 0.0357(4) Uani 1 1 d . . .
N6 N 0.52353(12) 0.70226(9) 0.49689(7) 0.0366(4) Uani 1 1 d . . .
N7 N 0.48065(14) 0.76993(9) 0.66109(7) 0.0396(4) Uani 1 1 d . . .
N8 N 0.5220(2) 0.82134(13) 0.73624(10) 0.0695(7) Uani 1 1 d . . .
N9 N 0.27779(12) 0.75537(9) 0.63329(7) 0.0387(4) Uani 1 1 d . . .
C1 C 0.24813(16) 0.59608(11) 0.63827(9) 0.0418(5) Uani 1 1 d . . .
C2 C 0.34932(15) 0.62161(10) 0.62089(8) 0.0360(4) Uani 1 1 d . . .
C3 C 0.41500(14) 0.64572(10) 0.66161(8) 0.0341(4) Uani 1 1 d . . .
C4 C 0.38294(14) 0.65347(10) 0.71931(8) 0.0354(4) Uani 1 1 d . . .
C5 C 0.45128(18) 0.66798(12) 0.76104(9) 0.0471(5) Uani 1 1 d . . .
H5 H 0.5177 0.6741 0.7518 0.056 Uiso 1 1 calc R U .
C6 C 0.4223(2) 0.67340(15) 0.81595(10) 0.0595(7) Uani 1 1 d . . .
H6 H 0.4686 0.6837 0.8431 0.071 Uiso 1 1 calc R U .
C7 C 0.3246(2) 0.66348(15) 0.82992(10) 0.0640(7) Uani 1 1 d . . .
H7 H 0.3045 0.6669 0.8666 0.077 Uiso 1 1 calc R U .
C8 C 0.2565(2) 0.64852(13) 0.78952(10) 0.0524(6) Uani 1 1 d . . .
H8 H 0.1907 0.6414 0.7996 0.063 Uiso 1 1 calc R U .
C9 C 0.28321(16) 0.64373(10) 0.73403(9) 0.0395(4) Uani 1 1 d . . .
C10 C 0.20796(15) 0.63017(11) 0.68992(9) 0.0422(5) Uani 1 1 d . . .
H10A H 0.1785 0.6695 0.6782 0.051 Uiso 1 1 calc R U .
H10B H 0.1554 0.6049 0.7060 0.051 Uiso 1 1 calc R U .
C11 C 0.2493(2) 0.52328(13) 0.64570(13) 0.0587(7) Uani 1 1 d . . .
C12 C 0.1463(3) 0.50091(18) 0.66203(19) 0.0865(12) Uani 1 1 d . . .
C13 C 0.3215(3) 0.50134(15) 0.69062(17) 0.0819(10) Uani 1 1 d . . .
H13A H 0.3033 0.5197 0.7254 0.123 Uiso 1 1 calc R U .
H13B H 0.3879 0.5139 0.6810 0.123 Uiso 1 1 calc R U .
H13C H 0.3188 0.4566 0.6936 0.123 Uiso 1 1 calc R U .
C14 C 0.2750(3) 0.49100(17) 0.59047(16) 0.0839(11) Uani 1 1 d . . .
H14A H 0.2672 0.4466 0.5944 0.126 Uiso 1 1 calc R U .
H14B H 0.3425 0.5004 0.5806 0.126 Uiso 1 1 calc R U .
H14C H 0.2312 0.5060 0.5620 0.126 Uiso 1 1 calc R U .
C15 C -0.0236(3) 0.5011(3) 0.6487(3) 0.165(3) Uani 1 1 d . . .
H15A H -0.0445 0.4649 0.6282 0.247 Uiso 1 1 calc R U .
H15B H -0.0709 0.5342 0.6434 0.247 Uiso 1 1 calc R U .
H15C H -0.0197 0.4908 0.6873 0.247 Uiso 1 1 calc R U .
C16 C 0.27493(19) 0.69769(13) 0.43391(10) 0.0509(6) Uani 1 1 d . . .
H16 H 0.2850 0.7022 0.3960 0.061 Uiso 1 1 calc R U .
C17 C 0.18995(19) 0.67696(13) 0.45811(11) 0.0547(6) Uani 1 1 d . . .
H17 H 0.1315 0.6645 0.4407 0.066 Uiso 1 1 calc R U .
C18 C 0.20958(16) 0.67842(12) 0.51463(10) 0.0471(5) Uani 1 1 d . . .
H18 H 0.1645 0.6670 0.5421 0.057 Uiso 1 1 calc R U .
C19 C 0.45251(19) 0.86428(12) 0.47831(11) 0.0508(6) Uani 1 1 d . . .
H19 H 0.4706 0.8749 0.4424 0.061 Uiso 1 1 calc R U .
C20 C 0.4358(2) 0.90537(12) 0.52060(12) 0.0575(6) Uani 1 1 d . . .
H20 H 0.4401 0.9488 0.5194 0.069 Uiso 1 1 calc R U .
C21 C 0.41116(19) 0.86821(11) 0.56582(11) 0.0482(5) Uani 1 1 d . . .
H21 H 0.3959 0.8833 0.6009 0.058 Uiso 1 1 calc R U .
C22 C 0.60777(16) 0.67838(12) 0.47537(10) 0.0459(5) Uani 1 1 d . . .
H22 H 0.6286 0.6825 0.4388 0.055 Uiso 1 1 calc R U .
C23 C 0.65755(18) 0.64710(13) 0.51629(11) 0.0526(6) Uani 1 1 d . . .
H23 H 0.7180 0.6262 0.5135 0.063 Uiso 1 1 calc R U .
C24 C 0.59808(16) 0.65350(12) 0.56292(10) 0.0448(5) Uani 1 1 d . . .
H24 H 0.6128 0.6365 0.5974 0.054 Uiso 1 1 calc R U .
C25 C 0.4474(2) 0.80171(13) 0.70412(11) 0.0549(6) Uani 1 1 d . . .
H25 H 0.3806 0.8095 0.7112 0.066 Uiso 1 1 calc R U .
C26 C 0.6079(2) 0.80148(17) 0.71269(13) 0.0660(8) Uani 1 1 d . . .
H26 H 0.6721 0.8084 0.7256 0.079 Uiso 1 1 calc R U .
C27 C 0.58094(18) 0.76932(13) 0.66630(10) 0.0507(6) Uani 1 1 d . . .
H27 H 0.6247 0.7499 0.6419 0.061 Uiso 1 1 calc R U .
C28 C 0.5081(4) 0.8541(3) 0.78922(18) 0.1257(19) Uani 1 1 d . . .
H28A H 0.4415 0.8702 0.7912 0.189 Uiso 1 1 calc R U .
H28B H 0.5546 0.8881 0.7918 0.189 Uiso 1 1 calc R U .
H28C H 0.5191 0.8255 0.8192 0.189 Uiso 1 1 calc R U .
C29B C 0.3894(14) 0.5066(10) 0.3541(7) 0.139(5) Uani 0.5 1 d . . P
H29A H 0.4178 0.5167 0.3183 0.166 Uiso 0.5 1 calc R U P
H29B H 0.3954 0.4619 0.3606 0.166 Uiso 0.5 1 calc R U P
C29A C 0.373(2) 0.5699(13) 0.3586(11) 0.208(10) Uani 0.5 1 d . . P
H29C H 0.4049 0.5731 0.3228 0.249 Uiso 0.5 1 calc R U P
H29D H 0.3496 0.6109 0.3701 0.249 Uiso 0.5 1 calc R U P
C30 C 0.294(2) 0.5256(10) 0.3579(7) 0.284(11) Uani 1 1 d . . .
H30A H 0.2672 0.5266 0.3288 0.302 Uiso 1 1 d . . .
H30B H 0.3953 0.4934 0.3342 0.302 Uiso 1 1 d . . .
C31 C 0.2751(7) 0.5115(5) 0.4142(7) 0.205(5) Uani 1 1 d . . .
H31A H 0.2624 0.4672 0.4190 0.246 Uiso 1 1 calc R U .
H31B H 0.2181 0.5348 0.4276 0.246 Uiso 1 1 calc R U .
C32 C 0.3667(11) 0.5304(4) 0.4442(4) 0.185(4) Uani 1 1 d . . .
H32A H 0.3557 0.5677 0.4663 0.222 Uiso 1 1 calc R U .
H32B H 0.3909 0.4970 0.4678 0.222 Uiso 1 1 calc R U .
B1 B 0.44451(19) 0.74218(13) 0.46788(9) 0.0395(5) Uani 1 1 d . . .
H1 H 0.201(2) 0.6035(13) 0.6088(10) 0.048(7) Uiso 1 1 d . . .
H1B H 0.4674(16) 0.7489(11) 0.4252(10) 0.036(6) Uiso 1 1 d . . .
H2 H 0.3768(18) 0.6020(13) 0.5895(11) 0.046(7) Uiso 1 1 d . . .
H3 H 0.4852(18) 0.6384(10) 0.6551(9) 0.037(6) Uiso 1 1 d . . .

loop_
_atom_site_aniso_label
_atom_site_aniso_U_11
_atom_site_aniso_U_22
_atom_site_aniso_U_33
_atom_site_aniso_U_23
_atom_site_aniso_U_13
_atom_site_aniso_U_12
Mo 0.02459(8) 0.04153(10) 0.02573(8) -0.00301(6) -0.00051(5) 0.00187(6)
O1 0.119(3) 0.153(3) 0.128(3) 0.015(2) 0.043(2) -0.067(2)
O2 0.0584(14) 0.0906(18) 0.142(2) -0.0255(17) 0.0192(16) -0.0290(13)
O3 0.0513(10) 0.0854(14) 0.0634(12) -0.0073(10) 0.0138(9) 0.0305(10)
O4 0.159(7) 0.51(2) 0.290(13) 0.001(13) -0.007(7) -0.006(9)
N1 0.0322(8) 0.0523(10) 0.0321(8) -0.0025(7) -0.0034(6) 0.0015(7)
N2 0.0373(9) 0.0537(11) 0.0314(8) -0.0040(7) -0.0047(7) 0.0037(8)
N3 0.0379(9) 0.0421(9) 0.0347(8) 0.0008(7) 0.0002(7) 0.0058(7)
N4 0.0395(9) 0.0458(10) 0.0349(8) 0.0050(7) 0.0006(7) 0.0048(8)
N5 0.0306(8) 0.0461(10) 0.0304(8) 0.0008(7) 0.0032(6) 0.0053(7)
N6 0.0340(8) 0.0450(9) 0.0308(8) -0.0019(7) 0.0058(6) 0.0025(7)
N7 0.0362(9) 0.0476(10) 0.0351(8) -0.0019(7) -0.0047(7) -0.0026(7)
N8 0.0714(16) 0.0790(17) 0.0581(14) -0.0262(12) -0.0180(12) -0.0003(13)
N9 0.0319(8) 0.0510(10) 0.0332(8) -0.0046(7) 0.0000(6) 0.0064(7)
C1 0.0337(10) 0.0516(13) 0.0402(10) -0.0076(9) 0.0016(8) -0.0063(9)
C2 0.0327(9) 0.0426(11) 0.0327(9) -0.0049(8) 0.0045(7) -0.0006(8)
C3 0.0251(8) 0.0448(11) 0.0325(9) 0.0011(8) 0.0027(7) 0.0022(8)
C4 0.0330(9) 0.0413(10) 0.0319(9) -0.0015(8) 0.0024(7) 0.0020(8)
C5 0.0424(11) 0.0634(14) 0.0354(10) 0.0046(10) -0.0042(9) 0.0002(10)
C6 0.0667(17) 0.0771(19) 0.0348(11) -0.0012(12) -0.0085(11) 0.0001(14)
C7 0.0736(18) 0.087(2) 0.0313(11) -0.0044(12) 0.0086(11) 0.0042(16)
C8 0.0499(13) 0.0646(16) 0.0428(12) -0.0034(11) 0.0149(10) 0.0004(11)
C9 0.0380(10) 0.0445(11) 0.0360(10) -0.0033(8) 0.0070(8) 0.0007(8)
C10 0.0300(9) 0.0517(12) 0.0448(11) -0.0054(10) 0.0076(8) -0.0031(9)
C11 0.0540(15) 0.0501(14) 0.0720(18) -0.0150(12) 0.0173(13) -0.0142(11)
C12 0.074(2) 0.073(2) 0.113(3) -0.039(2) 0.033(2) -0.0321(19)
C13 0.090(2) 0.0488(16) 0.107(3) 0.0128(17) 0.009(2) 0.0013(16)
C14 0.077(2) 0.074(2) 0.101(3) -0.0429(19) 0.0320(19) -0.0244(18)
C15 0.062(2) 0.130(4) 0.301(8) -0.048(5) 0.042(4) -0.044(3)
C16 0.0532(14) 0.0639(15) 0.0355(11) -0.0080(10) -0.0127(10) 0.0050(12)
C17 0.0449(13) 0.0677(16) 0.0514(13) -0.0045(12) -0.0205(11) -0.0016(12)
C18 0.0330(10) 0.0614(14) 0.0470(12) 0.0001(11) -0.0102(9) -0.0005(10)
C19 0.0512(13) 0.0528(14) 0.0482(13) 0.0125(11) 0.0037(10) 0.0042(11)
C20 0.0641(16) 0.0411(13) 0.0673(17) 0.0045(12) 0.0046(13) 0.0031(12)
C21 0.0515(13) 0.0431(12) 0.0501(13) -0.0045(10) 0.0018(10) 0.0081(10)
C22 0.0402(11) 0.0556(14) 0.0420(11) -0.0028(10) 0.0135(9) 0.0044(10)
C23 0.0387(11) 0.0620(15) 0.0570(14) 0.0013(12) 0.0112(10) 0.0159(11)
C24 0.0369(10) 0.0546(13) 0.0430(11) 0.0047(10) 0.0041(9) 0.0113(9)
C25 0.0485(13) 0.0649(16) 0.0514(14) -0.0183(12) -0.0074(11) 0.0042(12)
C26 0.0475(14) 0.088(2) 0.0628(17) -0.0142(16) -0.0165(12) -0.0153(14)
C27 0.0370(11) 0.0701(17) 0.0449(12) -0.0042(11) -0.0024(9) -0.0114(11)
C28 0.123(4) 0.150(4) 0.104(3) -0.077(3) -0.035(3) 0.012(3)
C29B 0.147(12) 0.149(14) 0.120(11) -0.028(9) 0.027(10) -0.003(10)
C29A 0.23(3) 0.20(2) 0.19(2) -0.005(17) 0.07(2) -0.078(19)
C30 0.39(3) 0.29(2) 0.174(13) 0.073(12) -0.085(16) -0.11(2)
C31 0.135(7) 0.135(7) 0.345(16) 0.017(10) 0.013(9) 0.003(5)
C32 0.270(13) 0.151(7) 0.135(6) 0.012(5) 0.007(8) 0.052(7)
B1 0.0411(12) 0.0496(13) 0.0279(10) -0.0006(9) 0.0007(9) 0.0045(10)

loop_
_atom_type_symbol
_atom_type_description
_atom_type_scat_dispersion_real
_atom_type_scat_dispersion_imag
_atom_type_scat_source
C C 0.0033 0.0016 'International Tables Vol C Tables 4.2.6.8 and 6.1.1.4'
H H 0.0000 0.0000 'International Tables Vol C Tables 4.2.6.8 and 6.1.1.4'
B B 0.0013 0.0007 'International Tables Vol C Tables 4.2.6.8 and 6.1.1.4'
N N 0.0061 0.0033 'International Tables Vol C Tables 4.2.6.8 and 6.1.1.4'
O O 0.0106 0.0060 'International Tables Vol C Tables 4.2.6.8 and 6.1.1.4'
Mo Mo -1.6832 0.6857 'International Tables Vol C Tables 4.2.6.8 and 6.1.1.4'

loop_
_geom_angle_atom_site_label_1
_geom_angle_atom_site_label_2
_geom_angle_atom_site_label_3
_geom_angle
N9 Mo N1 94.30(7)
N9 Mo N7 90.19(8)
N1 Mo N7 161.48(7)
N9 Mo N3 92.83(8)
N1 Mo N3 79.88(7)
N7 Mo N3 81.96(7)
N9 Mo C3 99.58(8)
N1 Mo C3 118.72(7)
N7 Mo C3 78.03(7)
N3 Mo C3 156.40(7)
N9 Mo C2 97.87(8)
N1 Mo C2 82.20(7)
N7 Mo C2 115.00(7)
N3 Mo C2 159.74(7)
C3 Mo C2 36.98(7)
N9 Mo N5 173.43(8)
N1 Mo N5 82.57(6)
N7 Mo N5 91.04(7)
N3 Mo N5 80.95(6)
C3 Mo N5 86.99(7)
C2 Mo N5 87.45(7)
C12 O2 C15 110.1(4)
C29A O4 C29B 57.6(11)
C29A O4 C32 102.3(12)
C29B O4 C32 101.1(11)
C18 N1 N2 106.14(17)
C18 N1 Mo 132.07(16)
N2 N1 Mo 121.38(13)
C16 N2 N1 109.35(19)
C16 N2 B1 129.04(19)
N1 N2 B1 121.18(16)
C21 N3 N4 106.35(19)
C21 N3 Mo 130.98(16)
N4 N3 Mo 122.67(14)
C19 N4 N3 109.80(19)
C19 N4 B1 131.00(19)
N3 N4 B1 119.18(18)
C24 N5 N6 105.61(16)
C24 N5 Mo 135.64(14)
N6 N5 Mo 118.76(12)
C22 N6 N5 109.90(18)
C22 N6 B1 128.16(18)
N5 N6 B1 121.92(16)
C25 N7 C27 105.6(2)
C25 N7 Mo 123.39(16)
C27 N7 Mo 130.73(16)
C25 N8 C26 107.3(2)
C25 N8 C28 124.0(3)
C26 N8 C28 128.5(3)
O3 N9 Mo 174.72(19)
C2 C1 C10 111.49(17)
C2 C1 C11 112.21(19)
C10 C1 C11 112.3(2)
C3 C2 C1 119.65(18)
C3 C2 Mo 71.11(12)
C1 C2 Mo 125.22(15)
C2 C3 C4 121.06(17)
C2 C3 Mo 71.91(12)
C4 C3 Mo 118.67(14)
C5 C4 C9 118.59(19)
C5 C4 C3 121.06(18)
C9 C4 C3 120.30(18)
C6 C5 C4 121.5(2)
C7 C6 C5 119.4(2)
C6 C7 C8 119.9(2)
C7 C8 C9 121.9(2)
C8 C9 C4 118.7(2)
C8 C9 C10 121.7(2)
C4 C9 C10 119.63(18)
C9 C10 C1 115.46(18)
C12 C11 C13 107.4(3)
C12 C11 C14 106.8(2)
C13 C11 C14 109.5(3)
C12 C11 C1 109.5(2)
C13 C11 C1 113.1(2)
C14 C11 C1 110.3(3)
O1 C12 O2 121.8(4)
O1 C12 C11 125.5(5)
O2 C12 C11 112.7(4)
N2 C16 C17 109.2(2)
C16 C17 C18 104.8(2)
N1 C18 C17 110.6(2)
N4 C19 C20 108.5(2)
C19 C20 C21 105.0(2)
N3 C21 C20 110.3(2)
N6 C22 C23 108.5(2)
C22 C23 C24 104.8(2)
N5 C24 C23 111.1(2)
N7 C25 N8 111.4(2)
N8 C26 C27 106.0(2)
N7 C27 C26 109.6(2)
C30 C29B O4 101.1(14)
O4 C29A C30 100(2)
C31 C30 C29A 105.5(17)
C31 C30 C29B 100.0(16)
C29A C30 C29B 59.7(19)
C30 C31 C32 105.0(11)
O4 C32 C31 101.7(8)
N6 B1 N2 109.65(19)
N6 B1 N4 108.56(17)
N2 B1 N4 107.43(18)

loop_
_geom_bond_atom_site_label_1
_geom_bond_atom_site_label_2
_geom_bond_distance
Mo N9 1.7544(17)
Mo N1 2.2103(17)
Mo N7 2.2107(18)
Mo N3 2.2291(18)
Mo C3 2.232(2)
Mo C2 2.242(2)
Mo N5 2.2937(16)
O1 C12 1.201(5)
O2 C12 1.319(5)
O2 C15 1.495(5)
O3 N9 1.220(2)
O4 C29A 1.40(3)
O4 C29B 1.45(2)
O4 C32 1.466(11)
N1 C18 1.337(3)
N1 N2 1.360(2)
N2 C16 1.346(3)
N2 B1 1.537(3)
N3 C21 1.331(3)
N3 N4 1.358(2)
N4 C19 1.340(3)
N4 B1 1.541(3)
N5 C24 1.336(3)
N5 N6 1.366(2)
N6 C22 1.347(3)
N6 B1 1.532(3)
N7 C25 1.319(3)
N7 C27 1.355(3)
N8 C25 1.336(3)
N8 C26 1.355(4)
N8 C28 1.471(4)
C1 C2 1.525(3)
C1 C10 1.542(3)
C1 C11 1.566(4)
C2 C3 1.419(3)
C3 C4 1.468(3)
C4 C5 1.399(3)
C4 C9 1.403(3)
C5 C6 1.387(3)
C6 C7 1.373(4)
C7 C8 1.376(4)
C8 C9 1.391(3)
C9 C10 1.497(3)
C11 C12 1.517(4)
C11 C13 1.530(5)
C11 C14 1.541(4)
C16 C17 1.358(4)
C17 C18 1.391(3)
C19 C20 1.365(4)
C20 C21 1.390(4)
C22 C23 1.368(4)
C23 C24 1.388(3)
C26 C27 1.363(4)
C29B C30 1.34(3)
C29A C30 1.42(3)
C30 C31 1.416(18)
C31 C32 1.484(11)
